data_4023722
loop_
_publ_author_name
'Susannah C. Coote'
'Stephen P. Moore'
'Peter O'Brien'
'Adrian C. Whitwood'
'John Gilday'

_publ_section_title
;
 Organolithium-Mediated Conversion of \b-Alkoxy Aziridines into
 Allylic Sulfonamides: Effect of the N-Sulfonyl Group and a Formal
 Synthesis of (\+-)-Perhydrohistrionicotoxin
;
_journal_name_full 'Journal of Organic Chemistry'
_journal_page_first 7852
_journal_page_last 7855
_journal_paper_doi 10.1021/jo801586h
_journal_volume 73
_journal_year 2008
_chemical_formula_moiety 'C12 H23 N O3 S'
_chemical_formula_sum 'C12 H23 N O3 S'
_chemical_formula_weight 261.37
_chemical_name_systematic
; 
 ? 
;
_space_group_IT_number 14
_symmetry_cell_setting monoclinic
_symmetry_space_group_name_Hall '-P 2yn'
_symmetry_space_group_name_H-M 'P 1 21/n 1'
_atom_sites_solution_hydrogens geom
_atom_sites_solution_primary direct
_atom_sites_solution_secondary difmap
_audit_creation_method SHELXL-97
_cell_angle_alpha 90.00
_cell_angle_beta 93.247(2)
_cell_angle_gamma 90.00
_cell_formula_units_Z 4
_cell_length_a 9.7745(9)
_cell_length_b 12.6882(12)
_cell_length_c 10.8430(10)
_cell_measurement_reflns_used 2791
_cell_measurement_temperature 383(2)
_cell_measurement_theta_max 29.88
_cell_measurement_theta_min 2.47
_cell_volume 1342.6(2)
_computing_cell_refinement 'Bruker SMART'
_computing_data_collection 'Bruker SMART'
_computing_data_reduction 'Bruker SAINT'
_computing_molecular_graphics 'Bruker SHELXTL'
_computing_publication_material 'Bruker SHELXTL'
_computing_structure_refinement 'SHELXL-97 (Sheldrick, 1997)'
_computing_structure_solution 'SHELXS-97 (Sheldrick, 1997)'
_diffrn_ambient_temperature 383(2)
_diffrn_measured_fraction_theta_full 0.985
_diffrn_measured_fraction_theta_max 0.985
_diffrn_measurement_device_type 'CCD area detector'
_diffrn_measurement_method 'phi and omega scans'
_diffrn_radiation_monochromator graphite
_diffrn_radiation_source 'fine-focus sealed tube'
_diffrn_radiation_type MoK\a
_diffrn_radiation_wavelength 0.71073
_diffrn_reflns_av_R_equivalents 0.0336
_diffrn_reflns_av_sigmaI/netI 0.0443
_diffrn_reflns_limit_h_max 13
_diffrn_reflns_limit_h_min -13
_diffrn_reflns_limit_k_max 17
_diffrn_reflns_limit_k_min -14
_diffrn_reflns_limit_l_max 13
_diffrn_reflns_limit_l_min -15
_diffrn_reflns_number 10463
_diffrn_reflns_theta_full 30.02
_diffrn_reflns_theta_max 30.02
_diffrn_reflns_theta_min 2.47
_exptl_absorpt_coefficient_mu 0.239
_exptl_absorpt_correction_T_max 0.960
_exptl_absorpt_correction_T_min 0.865
_exptl_absorpt_correction_type multi-scan
_exptl_absorpt_process_details 'SADABS v2.03;(Sheldrick)'
_exptl_crystal_colour colourless
_exptl_crystal_density_diffrn 1.293
_exptl_crystal_density_meas 0
_exptl_crystal_density_method 'not measured'
_exptl_crystal_description block
_exptl_crystal_F_000 568
_exptl_crystal_size_max 0.25
_exptl_crystal_size_mid 0.16
_exptl_crystal_size_min 0.15
_refine_diff_density_max 0.497
_refine_diff_density_min -0.325
_refine_diff_density_rms 0.060
_refine_ls_extinction_method none
_refine_ls_goodness_of_fit_ref 1.045
_refine_ls_hydrogen_treatment mixed
_refine_ls_matrix_type full
_refine_ls_number_parameters 163
_refine_ls_number_reflns 3868
_refine_ls_number_restraints 0
_refine_ls_restrained_S_all 1.045
_refine_ls_R_factor_all 0.0545
_refine_ls_R_factor_gt 0.0423
_refine_ls_shift/su_max 0.001
_refine_ls_shift/su_mean 0.000
_refine_ls_structure_factor_coef Fsqd
_refine_ls_weighting_details 'calc w=1/[\s^2^(Fo^2^)+(0.0473P)^2^+0.4336P] where P=(Fo^2^+2Fc^2^)/3'
_refine_ls_weighting_scheme calc
_refine_ls_wR_factor_gt 0.0980
_refine_ls_wR_factor_ref 0.1033
_reflns_number_gt 3152
_reflns_number_total 3868
_reflns_threshold_expression >2sigma(I)
_cod_data_source_file jo801586h_si_001.cif
_cod_data_source_block pob0606m
_cod_depositor_comments
;
The following automatic conversions were performed:
'_symmetry_cell_setting' value 'Monoclinic' changed to 'monoclinic'
according to '/home/saulius/struct/CIF-dictionaries/cif_core.dic'
dictionary named 'cif_core.dic' version 2.4.1 from 2010-06-29.

Automatic conversion script
Id: cif_fix_enum 1527 2010-12-29 10:47:43Z saulius 
;
_cod_original_sg_symbol_H-M 'P 21/n'
_cod_database_code 4023722

loop_
_symmetry_equiv_pos_as_xyz
'x, y, z'
'-x+1/2, y+1/2, -z+1/2'
'-x, -y, -z'
'x-1/2, -y-1/2, z-1/2'

loop_
_atom_site_label
_atom_site_type_symbol
_atom_site_fract_x
_atom_site_fract_y
_atom_site_fract_z
_atom_site_U_iso_or_equiv
_atom_site_adp_type
_atom_site_occupancy
_atom_site_symmetry_multiplicity
_atom_site_calc_flag
_atom_site_refinement_flags
_atom_site_disorder_assembly
_atom_site_disorder_group
C1 C 0.61509(14) 0.91068(11) 0.13295(12) 0.0148(3) Uani 1 1 d . . .
C2 C 0.65439(14) 0.81939(11) 0.08560(13) 0.0165(3) Uani 1 1 d . . .
C3 C 0.80400(15) 0.79097(11) 0.07834(14) 0.0198(3) Uani 1 1 d . . .
H3A H 0.8193 0.7692 -0.0055 0.024 Uiso 1 1 calc R . .
H3B H 0.8239 0.7310 0.1319 0.024 Uiso 1 1 calc R . .
C4 C 0.90456(15) 0.87932(12) 0.11433(14) 0.0209(3) Uani 1 1 d . . .
H4A H 0.9930 0.8492 0.1395 0.025 Uiso 1 1 calc R . .
H4B H 0.9164 0.9243 0.0434 0.025 Uiso 1 1 calc R . .
C5 C 0.85248(14) 0.94465(12) 0.21954(14) 0.0193(3) Uani 1 1 d . . .
H5A H 0.9179 0.9999 0.2418 0.023 Uiso 1 1 calc R . .
H5B H 0.8429 0.9002 0.2913 0.023 Uiso 1 1 calc R . .
C6 C 0.71452(14) 0.99341(11) 0.18011(13) 0.0153(3) Uani 1 1 d . . .
H6 H 0.6774 1.0291 0.2511 0.018 Uiso 1 1 calc R . .
C7 C 0.55606(16) 0.73590(12) 0.03808(15) 0.0241(3) Uani 1 1 d . . .
H7A H 0.4647 0.7547 0.0579 0.036 Uiso 1 1 calc R . .
H7B H 0.5804 0.6696 0.0759 0.036 Uiso 1 1 calc R . .
H7C H 0.5602 0.7301 -0.0499 0.036 Uiso 1 1 calc R . .
C8 C 0.80026(17) 1.16074(12) 0.10961(15) 0.0245(3) Uani 1 1 d . . .
H8A H 0.7660 1.1929 0.1818 0.037 Uiso 1 1 calc R . .
H8B H 0.7915 1.2092 0.0417 0.037 Uiso 1 1 calc R . .
H8C H 0.8950 1.1426 0.1254 0.037 Uiso 1 1 calc R . .
C9 C 0.31307(14) 1.03419(10) 0.30479(12) 0.0142(3) Uani 1 1 d . . .
C10 C 0.42173(15) 1.11873(11) 0.32970(14) 0.0195(3) Uani 1 1 d . . .
H10A H 0.4725 1.1285 0.2573 0.029 Uiso 1 1 calc R . .
H10B H 0.4829 1.0972 0.3974 0.029 Uiso 1 1 calc R . .
H10C H 0.3783 1.1838 0.3500 0.029 Uiso 1 1 calc R . .
C11 C 0.23728(16) 1.01135(13) 0.42136(14) 0.0232(3) Uani 1 1 d . . .
H11A H 0.3016 0.9881 0.4859 0.035 Uiso 1 1 calc R . .
H11B H 0.1702 0.9573 0.4042 0.035 Uiso 1 1 calc R . .
H11C H 0.1926 1.0743 0.4472 0.035 Uiso 1 1 calc R . .
C12 C 0.21381(14) 1.06619(11) 0.19817(14) 0.0180(3) Uani 1 1 d . . .
H12A H 0.1665 1.1293 0.2197 0.027 Uiso 1 1 calc R . .
H12B H 0.1486 1.0107 0.1817 0.027 Uiso 1 1 calc R . .
H12C H 0.2637 1.0788 0.1259 0.027 Uiso 1 1 calc R . .
N1 N 0.47268(12) 0.94001(9) 0.13732(11) 0.0147(2) Uani 1 1 d . . .
H1 H 0.4213(19) 0.9298(14) 0.0732(18) 0.024(5) Uiso 1 1 d . . .
O1 O 0.28695(11) 0.83725(8) 0.23472(11) 0.0242(2) Uani 1 1 d . . .
O2 O 0.49835(11) 0.88575(9) 0.35694(10) 0.0221(2) Uani 1 1 d . . .
O3 O 0.72354(10) 1.06800(8) 0.07985(9) 0.0175(2) Uani 1 1 d . . .
S1 S 0.39421(3) 0.91228(3) 0.26334(3) 0.01444(10) Uani 1 1 d . . .

loop_
_atom_site_aniso_label
_atom_site_aniso_U_11
_atom_site_aniso_U_22
_atom_site_aniso_U_33
_atom_site_aniso_U_23
_atom_site_aniso_U_13
_atom_site_aniso_U_12
C1 0.0130(6) 0.0181(6) 0.0133(6) 0.0019(5) 0.0005(5) 0.0019(5)
C2 0.0172(7) 0.0161(6) 0.0163(7) 0.0022(5) 0.0008(5) 0.0015(5)
C3 0.0203(7) 0.0191(7) 0.0204(7) 0.0022(5) 0.0033(6) 0.0064(6)
C4 0.0143(6) 0.0252(7) 0.0235(7) 0.0021(6) 0.0023(6) 0.0062(6)
C5 0.0146(6) 0.0250(7) 0.0179(7) 0.0000(5) -0.0019(5) 0.0010(6)
C6 0.0139(6) 0.0177(6) 0.0143(6) -0.0008(5) 0.0003(5) 0.0017(5)
C7 0.0257(8) 0.0162(7) 0.0305(8) -0.0047(6) 0.0021(6) 0.0013(6)
C8 0.0279(8) 0.0219(7) 0.0237(8) -0.0021(6) 0.0012(6) -0.0070(6)
C9 0.0142(6) 0.0132(6) 0.0153(6) -0.0001(5) 0.0017(5) 0.0002(5)
C10 0.0180(7) 0.0174(7) 0.0229(7) -0.0041(5) -0.0005(6) -0.0018(5)
C11 0.0232(7) 0.0263(8) 0.0207(7) 0.0030(6) 0.0073(6) 0.0036(6)
C12 0.0147(6) 0.0185(7) 0.0207(7) 0.0000(5) -0.0003(5) 0.0024(5)
N1 0.0118(5) 0.0188(6) 0.0133(6) -0.0003(4) -0.0007(4) 0.0014(4)
O1 0.0243(6) 0.0156(5) 0.0332(6) -0.0014(4) 0.0061(5) -0.0058(4)
O2 0.0235(5) 0.0252(5) 0.0175(5) 0.0059(4) 0.0012(4) 0.0078(4)
O3 0.0198(5) 0.0158(5) 0.0167(5) 0.0011(4) -0.0020(4) -0.0023(4)
S1 0.01500(16) 0.01190(16) 0.01655(17) 0.00186(12) 0.00201(12) 0.00038(12)

loop_
_atom_type_symbol
_atom_type_description
_atom_type_scat_dispersion_real
_atom_type_scat_dispersion_imag
_atom_type_scat_source
C C 0.0033 0.0016 'International Tables Vol C Tables 4.2.6.8 and 6.1.1.4'
H H 0.0000 0.0000 'International Tables Vol C Tables 4.2.6.8 and 6.1.1.4'
N N 0.0061 0.0033 'International Tables Vol C Tables 4.2.6.8 and 6.1.1.4'
O O 0.0106 0.0060 'International Tables Vol C Tables 4.2.6.8 and 6.1.1.4'
S S 0.1246 0.1234 'International Tables Vol C Tables 4.2.6.8 and 6.1.1.4'

loop_
_geom_angle_atom_site_label_1
_geom_angle_atom_site_label_2
_geom_angle_atom_site_label_3
_geom_angle
_geom_angle_site_symmetry_1
_geom_angle_site_symmetry_3
_geom_angle_publ_flag
C2 C1 N1 122.42(13) . . ?
C2 C1 C6 122.96(12) . . ?
N1 C1 C6 114.55(11) . . ?
C1 C2 C7 123.54(13) . . ?
C1 C2 C3 121.87(13) . . ?
C7 C2 C3 114.57(12) . . ?
C2 C3 C4 114.96(12) . . ?
C2 C3 H3A 108.5 . . ?
C4 C3 H3A 108.5 . . ?
C2 C3 H3B 108.5 . . ?
C4 C3 H3B 108.5 . . ?
H3A C3 H3B 107.5 . . ?
C5 C4 C3 110.73(12) . . ?
C5 C4 H4A 109.5 . . ?
C3 C4 H4A 109.5 . . ?
C5 C4 H4B 109.5 . . ?
C3 C4 H4B 109.5 . . ?
H4A C4 H4B 108.1 . . ?
C4 C5 C6 109.85(12) . . ?
C4 C5 H5A 109.7 . . ?
C6 C5 H5A 109.7 . . ?
C4 C5 H5B 109.7 . . ?
C6 C5 H5B 109.7 . . ?
H5A C5 H5B 108.2 . . ?
O3 C6 C1 105.50(11) . . ?
O3 C6 C5 112.69(11) . . ?
C1 C6 C5 110.96(12) . . ?
O3 C6 H6 109.2 . . ?
C1 C6 H6 109.2 . . ?
C5 C6 H6 109.2 . . ?
C2 C7 H7A 109.5 . . ?
C2 C7 H7B 109.5 . . ?
H7A C7 H7B 109.5 . . ?
C2 C7 H7C 109.5 . . ?
H7A C7 H7C 109.5 . . ?
H7B C7 H7C 109.5 . . ?
O3 C8 H8A 109.5 . . ?
O3 C8 H8B 109.5 . . ?
H8A C8 H8B 109.5 . . ?
O3 C8 H8C 109.5 . . ?
H8A C8 H8C 109.5 . . ?
H8B C8 H8C 109.5 . . ?
C12 C9 C10 110.80(11) . . ?
C12 C9 C11 111.15(12) . . ?
C10 C9 C11 110.65(12) . . ?
C12 C9 S1 108.03(9) . . ?
C10 C9 S1 109.61(10) . . ?
C11 C9 S1 106.47(9) . . ?
C9 C10 H10A 109.5 . . ?
C9 C10 H10B 109.5 . . ?
H10A C10 H10B 109.5 . . ?
C9 C10 H10C 109.5 . . ?
H10A C10 H10C 109.5 . . ?
H10B C10 H10C 109.5 . . ?
C9 C11 H11A 109.5 . . ?
C9 C11 H11B 109.5 . . ?
H11A C11 H11B 109.5 . . ?
C9 C11 H11C 109.5 . . ?
H11A C11 H11C 109.5 . . ?
H11B C11 H11C 109.5 . . ?
C9 C12 H12A 109.5 . . ?
C9 C12 H12B 109.5 . . ?
H12A C12 H12B 109.5 . . ?
C9 C12 H12C 109.5 . . ?
H12A C12 H12C 109.5 . . ?
H12B C12 H12C 109.5 . . ?
C1 N1 S1 117.93(9) . . ?
C1 N1 H1 117.6(13) . . ?
S1 N1 H1 111.6(13) . . ?
C8 O3 C6 115.10(11) . . ?
O2 S1 O1 118.46(7) . . ?
O2 S1 N1 107.01(6) . . ?
O1 S1 N1 109.37(7) . . ?
O2 S1 C9 109.17(7) . . ?
O1 S1 C9 107.20(6) . . ?
N1 S1 C9 104.82(6) . . ?

loop_
_geom_bond_atom_site_label_1
_geom_bond_atom_site_label_2
_geom_bond_distance
_geom_bond_site_symmetry_2
_geom_bond_publ_flag
C1 C2 1.3324(19) . ?
C1 N1 1.4442(17) . ?
C1 C6 1.5006(19) . ?
C2 C7 1.502(2) . ?
C2 C3 1.513(2) . ?
C3 C4 1.527(2) . ?
C3 H3A 0.9700 . ?
C3 H3B 0.9700 . ?
C4 C5 1.521(2) . ?
C4 H4A 0.9700 . ?
C4 H4B 0.9700 . ?
C5 C6 1.5228(19) . ?
C5 H5A 0.9700 . ?
C5 H5B 0.9700 . ?
C6 O3 1.4477(17) . ?
C6 H6 0.9800 . ?
C7 H7A 0.9600 . ?
C7 H7B 0.9600 . ?
C7 H7C 0.9600 . ?
C8 O3 1.4226(17) . ?
C8 H8A 0.9600 . ?
C8 H8B 0.9600 . ?
C8 H8C 0.9600 . ?
C9 C12 1.5217(19) . ?
C9 C10 1.5229(19) . ?
C9 C11 1.5285(19) . ?
C9 S1 1.8067(14) . ?
C10 H10A 0.9600 . ?
C10 H10B 0.9600 . ?
C10 H10C 0.9600 . ?
C11 H11A 0.9600 . ?
C11 H11B 0.9600 . ?
C11 H11C 0.9600 . ?
C12 H12A 0.9600 . ?
C12 H12B 0.9600 . ?
C12 H12C 0.9600 . ?
N1 S1 1.6425(12) . ?
N1 H1 0.84(2) . ?
O1 S1 1.4370(11) . ?
O2 S1 1.4361(11) . ?

loop_
_geom_hbond_atom_site_label_D
_geom_hbond_atom_site_label_H
_geom_hbond_atom_site_label_A
_geom_hbond_distance_DH
_geom_hbond_distance_HA
_geom_hbond_distance_DA
_geom_hbond_angle_DHA
_geom_hbond_site_symmetry_A
N1 H1 O3 0.84(2) 2.12(2) 2.9534(16) 169.3(17) 3_675

loop_
_geom_torsion_atom_site_label_1
_geom_torsion_atom_site_label_2
_geom_torsion_atom_site_label_3
_geom_torsion_atom_site_label_4
_geom_torsion
_geom_torsion_site_symmetry_1
_geom_torsion_site_symmetry_2
_geom_torsion_site_symmetry_3
_geom_torsion_site_symmetry_4
_geom_torsion_publ_flag
N1 C1 C2 C7 -3.1(2) . . . . ?
C6 C1 C2 C7 180.00(13) . . . . ?
N1 C1 C2 C3 178.25(12) . . . . ?
C6 C1 C2 C3 1.4(2) . . . . ?
C1 C2 C3 C4 -7.1(2) . . . . ?
C7 C2 C3 C4 174.18(13) . . . . ?
C2 C3 C4 C5 36.24(17) . . . . ?
C3 C4 C5 C6 -59.94(16) . . . . ?
C2 C1 C6 O3 97.28(15) . . . . ?
N1 C1 C6 O3 -79.81(13) . . . . ?
C2 C1 C6 C5 -25.06(18) . . . . ?
N1 C1 C6 C5 157.85(11) . . . . ?
C4 C5 C6 O3 -64.39(15) . . . . ?
C4 C5 C6 C1 53.66(16) . . . . ?
C2 C1 N1 S1 93.20(15) . . . . ?
C6 C1 N1 S1 -89.70(13) . . . . ?
C1 C6 O3 C8 172.67(11) . . . . ?
C5 C6 O3 C8 -66.12(15) . . . . ?
C1 N1 S1 O2 13.92(12) . . . . ?
C1 N1 S1 O1 -115.56(11) . . . . ?
C1 N1 S1 C9 129.78(10) . . . . ?
C12 C9 S1 O2 174.27(9) . . . . ?
C10 C9 S1 O2 53.46(11) . . . . ?
C11 C9 S1 O2 -66.26(11) . . . . ?
C12 C9 S1 O1 -56.25(11) . . . . ?
C10 C9 S1 O1 -177.06(10) . . . . ?
C11 C9 S1 O1 63.22(11) . . . . ?
C12 C9 S1 N1 59.93(10) . . . . ?
C10 C9 S1 N1 -60.89(11) . . . . ?
C11 C9 S1 N1 179.39(9) . . . . ?
